data_2234564
loop_
_publ_author_name
'Shen, Wei-Biao'
'Zhang, Zhi-Wen'
'Wang, Li-Wen'
'Wu, Jie-Ying'

_publ_section_title
;
 4,4'-{[4-(2,2':6',2''-Terpyridin-4'-yl)phenyl]imino}dibenzaldehyde
;
_journal_coeditor_code CV5273
_journal_issue 5
_journal_name_full 'Acta Crystallographica Section E'
_journal_page_first o1358
_journal_paper_doi 10.1107/S1600536812014833
_journal_volume 68
_journal_year 2012
_chemical_formula_iupac 'C35 H24 N4 O2'
_chemical_formula_moiety 'C35 H24 N4 O2'
_chemical_formula_sum 'C35 H24 N4 O2'
_chemical_formula_weight 532.58
_chemical_name_systematic
;
4,4'-{[4-(2,2':6',2''-Terpyridin-4'-yl)phenyl]imino}dibenzaldehyde
;
_space_group_IT_number 61
_symmetry_cell_setting orthorhombic
_symmetry_space_group_name_Hall '-P 2ac 2ab'
_symmetry_space_group_name_H-M 'P b c a'
_atom_sites_solution_hydrogens geom
_atom_sites_solution_primary direct
_atom_sites_solution_secondary difmap
_audit_creation_method SHELXL-97
_cell_angle_alpha 90.00
_cell_angle_beta 90.00
_cell_angle_gamma 90.00
_cell_formula_units_Z 8
_cell_length_a 11.2518(14)
_cell_length_b 18.380(2)
_cell_length_c 25.860(3)
_cell_measurement_reflns_used 6054
_cell_measurement_temperature 296(2)
_cell_measurement_theta_max 23.11
_cell_measurement_theta_min 2.26
_cell_volume 5348.1(11)
_computing_cell_refinement 'SAINT (Bruker, 2007)'
_computing_data_collection 'SMART (Bruker, 2007)'
_computing_data_reduction 'SAINT (Bruker, 2007)'
_computing_molecular_graphics 'SHELXTL (Sheldrick, 2008)'
_computing_publication_material 'SHELXTL (Sheldrick, 2008)'
_computing_structure_refinement 'SHELXL97 (Sheldrick, 2008)'
_computing_structure_solution 'SHELXS97 (Sheldrick, 2008)'
_diffrn_ambient_temperature 296(2)
_diffrn_measured_fraction_theta_full 1.000
_diffrn_measured_fraction_theta_max 1.000
_diffrn_measurement_device_type 'Bruker SMART CCD area-detector'
_diffrn_measurement_method '\f and \w scans'
_diffrn_radiation_monochromator graphite
_diffrn_radiation_source 'fine-focus sealed tube'
_diffrn_radiation_type MoK\a
_diffrn_radiation_wavelength 0.71073
_diffrn_reflns_av_R_equivalents 0.0367
_diffrn_reflns_av_sigmaI/netI 0.0215
_diffrn_reflns_limit_h_max 13
_diffrn_reflns_limit_h_min -13
_diffrn_reflns_limit_k_max 21
_diffrn_reflns_limit_k_min -21
_diffrn_reflns_limit_l_max 29
_diffrn_reflns_limit_l_min -30
_diffrn_reflns_number 36182
_diffrn_reflns_theta_full 25.00
_diffrn_reflns_theta_max 25.00
_diffrn_reflns_theta_min 1.57
_exptl_absorpt_coefficient_mu 0.084
_exptl_absorpt_correction_T_max 0.9917
_exptl_absorpt_correction_T_min 0.9834
_exptl_absorpt_correction_type multi-scan
_exptl_absorpt_process_details '(SADABS; Sheldrick, 1996)'
_exptl_crystal_colour yellow
_exptl_crystal_density_diffrn 1.323
_exptl_crystal_density_method 'not measured'
_exptl_crystal_description block
_exptl_crystal_F_000 2224
_exptl_crystal_size_max 0.20
_exptl_crystal_size_mid 0.10
_exptl_crystal_size_min 0.10
_refine_diff_density_max 0.225
_refine_diff_density_min -0.192
_refine_ls_extinction_method none
_refine_ls_goodness_of_fit_ref 1.060
_refine_ls_hydrogen_treatment constr
_refine_ls_matrix_type full
_refine_ls_number_parameters 370
_refine_ls_number_reflns 4712
_refine_ls_number_restraints 0
_refine_ls_restrained_S_all 1.060
_refine_ls_R_factor_all 0.0671
_refine_ls_R_factor_gt 0.0422
_refine_ls_shift/su_max 0.001
_refine_ls_shift/su_mean 0.000
_refine_ls_structure_factor_coef Fsqd
_refine_ls_weighting_details 'calc w=1/[\s^2^(Fo^2^)+(0.0540P)^2^+1.1184P] where P=(Fo^2^+2Fc^2^)/3'
_refine_ls_weighting_scheme calc
_refine_ls_wR_factor_gt 0.1053
_refine_ls_wR_factor_ref 0.1232
_reflns_number_gt 3293
_reflns_number_total 4712
_reflns_threshold_expression I>2sigma(I)
_cod_data_source_file cv5273.cif
_cod_data_source_block I
_cod_original_cell_volume 5348.1(12)
_cod_database_code 2234564
_cod_database_fobs_code 2234564

loop_
_symmetry_equiv_pos_as_xyz
'x, y, z'
'-x+1/2, -y, z+1/2'
'-x, y+1/2, -z+1/2'
'x+1/2, -y+1/2, -z'
'-x, -y, -z'
'x-1/2, y, -z-1/2'
'x, -y-1/2, z-1/2'
'-x-1/2, y-1/2, z'

loop_
_atom_site_type_symbol
_atom_site_label
_atom_site_fract_x
_atom_site_fract_y
_atom_site_fract_z
_atom_site_U_iso_or_equiv
_atom_site_adp_type
_atom_site_calc_flag
_atom_site_refinement_flags
_atom_site_occupancy
_atom_site_symmetry_multiplicity
C C1 0.34362(17) 1.12523(9) 0.52197(7) 0.0503(5) Uani d . 1 1
C C2 0.40956(19) 1.17424(10) 0.49311(8) 0.0609(5) Uani d . 1 1
H H2 0.4919 1.1706 0.4917 0.073 Uiso calc R 1 1
C C3 0.3512(2) 1.22853(11) 0.46644(9) 0.0737(6) Uani d . 1 1
H H3 0.3937 1.2616 0.4465 0.088 Uiso calc R 1 1
C C4 0.2298(2) 1.23319(12) 0.46969(10) 0.0818(7) Uani d . 1 1
H H4 0.1882 1.2694 0.4522 0.098 Uiso calc R 1 1
C C5 0.1719(2) 1.18318(13) 0.49930(11) 0.0870(8) Uani d . 1 1
H H5 0.0896 1.1867 0.5016 0.104 Uiso calc R 1 1
C C6 0.40117(15) 1.06344(9) 0.54985(6) 0.0451(4) Uani d . 1 1
C C7 0.33297(15) 1.00924(9) 0.57239(7) 0.0488(4) Uani d . 1 1
H H7 0.2505 1.0116 0.5707 0.059 Uiso calc R 1 1
C C8 0.38747(15) 0.95134(9) 0.59748(7) 0.0453(4) Uani d . 1 1
C C9 0.51034(15) 0.95181(9) 0.59970(6) 0.0463(4) Uani d . 1 1
H H9 0.5504 0.9149 0.6171 0.056 Uiso calc R 1 1
C C10 0.57403(15) 1.00742(9) 0.57600(6) 0.0436(4) Uani d . 1 1
C C11 0.70587(15) 1.00773(9) 0.57624(7) 0.0479(4) Uani d . 1 1
C C12 0.76956(17) 1.05690(11) 0.54670(8) 0.0587(5) Uani d . 1 1
H H12 0.7300 1.0910 0.5264 0.070 Uiso calc R 1 1
C C13 0.89120(19) 1.05502(13) 0.54752(9) 0.0708(6) Uani d . 1 1
H H13 0.9352 1.0875 0.5277 0.085 Uiso calc R 1 1
C C14 0.94687(18) 1.00474(13) 0.57796(9) 0.0767(7) Uani d . 1 1
H H14 1.0294 1.0023 0.5793 0.092 Uiso calc R 1 1
C C15 0.87852(19) 0.95816(14) 0.60630(10) 0.0831(7) Uani d . 1 1
H H15 0.9169 0.9240 0.6269 0.100 Uiso calc R 1 1
C C16 0.31729(15) 0.88945(9) 0.61836(7) 0.0457(4) Uani d . 1 1
C C17 0.34900(15) 0.85442(10) 0.66384(7) 0.0499(5) Uani d . 1 1
H H17 0.4140 0.8711 0.6826 0.060 Uiso calc R 1 1
C C18 0.28553(15) 0.79505(10) 0.68166(7) 0.0514(5) Uani d . 1 1
H H18 0.3082 0.7723 0.7122 0.062 Uiso calc R 1 1
C C19 0.18861(15) 0.76917(9) 0.65435(7) 0.0470(4) Uani d . 1 1
C C20 0.15636(16) 0.80334(11) 0.60891(7) 0.0568(5) Uani d . 1 1
H H20 0.0920 0.7861 0.5899 0.068 Uiso calc R 1 1
C C21 0.21940(16) 0.86300(10) 0.59159(7) 0.0556(5) Uani d . 1 1
H H21 0.1957 0.8860 0.5613 0.067 Uiso calc R 1 1
C C22 -0.00413(15) 0.71474(9) 0.67351(6) 0.0451(4) Uani d . 1 1
C C23 -0.07646(16) 0.65568(10) 0.66192(7) 0.0542(5) Uani d . 1 1
H H23 -0.0426 0.6107 0.6546 0.065 Uiso calc R 1 1
C C24 -0.19783(17) 0.66359(12) 0.66123(8) 0.0629(5) Uani d . 1 1
H H24 -0.2454 0.6235 0.6541 0.075 Uiso calc R 1 1
C C25 -0.25059(18) 0.73015(12) 0.67098(8) 0.0620(5) Uani d . 1 1
C C26 -0.17818(18) 0.78851(11) 0.68230(8) 0.0644(6) Uani d . 1 1
H H26 -0.2124 0.8337 0.6887 0.077 Uiso calc R 1 1
C C27 -0.05665(17) 0.78156(10) 0.68434(7) 0.0563(5) Uani d . 1 1
H H27 -0.0097 0.8214 0.6929 0.068 Uiso calc R 1 1
C C28 -0.3793(2) 0.74042(18) 0.66989(12) 0.0966(9) Uani d . 1 1
H H28 -0.4093 0.7851 0.6806 0.116 Uiso calc R 1 1
C C29 0.17967(15) 0.64554(9) 0.69077(7) 0.0459(4) Uani d . 1 1
C C30 0.28969(15) 0.62576(10) 0.67059(8) 0.0545(5) Uani d . 1 1
H H30 0.3239 0.6534 0.6444 0.065 Uiso calc R 1 1
C C31 0.34788(17) 0.56553(10) 0.68920(8) 0.0580(5) Uani d . 1 1
H H31 0.4217 0.5531 0.6757 0.070 Uiso calc R 1 1
C C32 0.29803(17) 0.52300(10) 0.72789(9) 0.0591(5) Uani d . 1 1
C C33 0.18863(18) 0.54246(11) 0.74709(9) 0.0665(6) Uani d . 1 1
H H33 0.1538 0.5139 0.7726 0.080 Uiso calc R 1 1
C C34 0.12955(16) 0.60295(10) 0.72950(8) 0.0559(5) Uani d . 1 1
H H34 0.0561 0.6154 0.7435 0.067 Uiso calc R 1 1
C C35 0.3592(2) 0.45935(13) 0.74879(12) 0.0892(8) Uani d . 1 1
H H35 0.3214 0.4347 0.7756 0.107 Uiso calc R 1 1
N N1 0.22517(15) 1.12938(9) 0.52524(7) 0.0720(5) Uani d . 1 1
N N2 0.52047(13) 1.06278(7) 0.55086(5) 0.0467(4) Uani d . 1 1
N N3 0.75941(15) 0.95862(10) 0.60629(7) 0.0697(5) Uani d . 1 1
N N4 0.12091(12) 0.70849(8) 0.67281(6) 0.0514(4) Uani d . 1 1
O O1 0.45218(17) 0.43587(9) 0.73507(9) 0.1106(7) Uani d . 1 1
O O2 -0.44856(17) 0.69503(14) 0.65606(10) 0.1367(9) Uani d . 1 1

loop_
_atom_site_aniso_label
_atom_site_aniso_U_11
_atom_site_aniso_U_22
_atom_site_aniso_U_33
_atom_site_aniso_U_12
_atom_site_aniso_U_13
_atom_site_aniso_U_23
C1 0.0571(12) 0.0409(10) 0.0530(11) 0.0006(9) 0.0039(9) 0.0025(8)
C2 0.0663(13) 0.0489(11) 0.0675(13) -0.0052(10) 0.0007(10) 0.0078(10)
C3 0.0953(18) 0.0521(13) 0.0735(14) -0.0074(12) -0.0005(13) 0.0187(11)
C4 0.0900(18) 0.0591(14) 0.0962(17) 0.0123(13) -0.0114(14) 0.0217(13)
C5 0.0669(15) 0.0736(15) 0.121(2) 0.0161(12) 0.0007(14) 0.0341(15)
C6 0.0475(10) 0.0395(10) 0.0482(10) -0.0007(8) 0.0057(8) 0.0008(8)
C7 0.0398(10) 0.0467(10) 0.0597(11) 0.0015(8) 0.0058(8) 0.0025(9)
C8 0.0451(10) 0.0411(10) 0.0496(10) -0.0026(8) 0.0054(8) 0.0016(8)
C9 0.0458(10) 0.0410(10) 0.0520(11) -0.0011(8) 0.0040(8) 0.0043(8)
C10 0.0448(10) 0.0411(9) 0.0451(10) -0.0026(8) 0.0035(8) -0.0013(8)
C11 0.0460(10) 0.0470(10) 0.0506(10) -0.0055(8) 0.0035(8) 0.0002(9)
C12 0.0519(12) 0.0587(12) 0.0656(12) -0.0069(9) 0.0079(9) 0.0106(10)
C13 0.0561(13) 0.0763(15) 0.0800(15) -0.0179(11) 0.0131(11) 0.0092(12)
C14 0.0415(11) 0.1014(18) 0.0873(16) -0.0072(12) 0.0038(11) 0.0053(15)
C15 0.0515(13) 0.0987(18) 0.0991(18) 0.0007(12) -0.0051(12) 0.0326(15)
C16 0.0394(9) 0.0439(10) 0.0537(11) -0.0013(8) 0.0066(8) 0.0063(8)
C17 0.0418(10) 0.0495(10) 0.0584(11) -0.0075(8) -0.0043(8) 0.0066(9)
C18 0.0486(11) 0.0507(11) 0.0548(11) -0.0058(9) -0.0048(8) 0.0122(9)
C19 0.0400(10) 0.0462(10) 0.0547(11) -0.0052(8) 0.0035(8) 0.0089(8)
C20 0.0491(11) 0.0640(12) 0.0572(12) -0.0177(9) -0.0084(9) 0.0136(10)
C21 0.0528(12) 0.0614(12) 0.0524(11) -0.0079(9) -0.0040(9) 0.0182(9)
C22 0.0410(10) 0.0461(10) 0.0481(10) -0.0039(8) 0.0035(8) 0.0052(8)
C23 0.0498(11) 0.0492(11) 0.0635(12) -0.0060(9) 0.0000(9) -0.0090(9)
C24 0.0512(12) 0.0685(14) 0.0689(13) -0.0140(10) -0.0033(10) -0.0010(11)
C25 0.0467(11) 0.0722(14) 0.0673(13) 0.0009(11) 0.0063(10) 0.0124(11)
C26 0.0586(13) 0.0556(12) 0.0790(14) 0.0121(11) 0.0145(11) 0.0089(11)
C27 0.0570(12) 0.0433(10) 0.0686(13) -0.0050(9) 0.0059(10) 0.0018(9)
C28 0.0526(15) 0.109(2) 0.128(2) -0.0051(15) 0.0031(15) 0.0315(18)
C29 0.0407(9) 0.0419(9) 0.0551(11) -0.0065(8) -0.0004(8) 0.0027(8)
C30 0.0479(11) 0.0549(12) 0.0607(12) -0.0046(9) 0.0073(9) 0.0045(9)
C31 0.0456(11) 0.0526(12) 0.0758(14) 0.0023(9) -0.0004(10) -0.0089(10)
C32 0.0512(12) 0.0387(10) 0.0874(15) -0.0064(9) -0.0086(10) 0.0035(10)
C33 0.0591(13) 0.0557(12) 0.0847(15) -0.0117(10) -0.0010(11) 0.0223(11)
C34 0.0438(11) 0.0532(11) 0.0705(13) -0.0042(9) 0.0064(9) 0.0122(10)
C35 0.0667(16) 0.0538(14) 0.147(2) -0.0014(12) -0.0160(16) 0.0119(15)
N1 0.0570(11) 0.0634(11) 0.0954(14) 0.0112(9) 0.0064(9) 0.0245(10)
N2 0.0498(9) 0.0417(8) 0.0487(9) -0.0042(7) 0.0042(7) 0.0006(7)
N3 0.0460(10) 0.0787(12) 0.0845(12) -0.0026(9) -0.0007(9) 0.0254(10)
N4 0.0414(8) 0.0448(9) 0.0680(10) -0.0063(7) 0.0020(7) 0.0137(8)
O1 0.0873(13) 0.0626(10) 0.182(2) 0.0169(10) -0.0225(13) -0.0063(11)
O2 0.0574(12) 0.160(2) 0.193(2) -0.0117(13) -0.0086(13) 0.0392(18)

loop_
_atom_type_symbol
_atom_type_description
_atom_type_scat_dispersion_real
_atom_type_scat_dispersion_imag
_atom_type_scat_source
C C 0.0033 0.0016 'International Tables Vol C Tables 4.2.6.8 and 6.1.1.4'
H H 0.0000 0.0000 'International Tables Vol C Tables 4.2.6.8 and 6.1.1.4'
N N 0.0061 0.0033 'International Tables Vol C Tables 4.2.6.8 and 6.1.1.4'
O O 0.0106 0.0060 'International Tables Vol C Tables 4.2.6.8 and 6.1.1.4'

loop_
_geom_angle_atom_site_label_1
_geom_angle_atom_site_label_2
_geom_angle_atom_site_label_3
_geom_angle
N1 C1 C2 122.04(18)
N1 C1 C6 116.43(16)
C2 C1 C6 121.51(17)
C3 C2 C1 119.0(2)
C3 C2 H2 120.5
C1 C2 H2 120.5
C4 C3 C2 119.3(2)
C4 C3 H3 120.4
C2 C3 H3 120.4
C5 C4 C3 117.9(2)
C5 C4 H4 121.0
C3 C4 H4 121.0
N1 C5 C4 124.5(2)
N1 C5 H5 117.7
C4 C5 H5 117.7
N2 C6 C7 122.61(16)
N2 C6 C1 116.73(15)
C7 C6 C1 120.65(16)
C6 C7 C8 120.17(16)
C6 C7 H7 119.9
C8 C7 H7 119.9
C9 C8 C7 117.12(16)
C9 C8 C16 121.36(16)
C7 C8 C16 121.43(15)
C8 C9 C10 120.08(16)
C8 C9 H9 120.0
C10 C9 H9 120.0
N2 C10 C9 122.43(16)
N2 C10 C11 116.46(15)
C9 C10 C11 121.10(16)
N3 C11 C12 121.97(17)
N3 C11 C10 116.81(15)
C12 C11 C10 121.22(16)
C13 C12 C11 119.52(19)
C13 C12 H12 120.2
C11 C12 H12 120.2
C14 C13 C12 119.0(2)
C14 C13 H13 120.5
C12 C13 H13 120.5
C15 C14 C13 118.4(2)
C15 C14 H14 120.8
C13 C14 H14 120.8
N3 C15 C14 124.0(2)
N3 C15 H15 118.0
C14 C15 H15 118.0
C17 C16 C21 117.65(16)
C17 C16 C8 121.77(16)
C21 C16 C8 120.54(16)
C18 C17 C16 121.05(17)
C18 C17 H17 119.5
C16 C17 H17 119.5
C17 C18 C19 120.54(17)
C17 C18 H18 119.7
C19 C18 H18 119.7
C20 C19 C18 119.02(16)
C20 C19 N4 119.86(16)
C18 C19 N4 121.11(16)
C19 C20 C21 120.15(17)
C19 C20 H20 119.9
C21 C20 H20 119.9
C20 C21 C16 121.59(17)
C20 C21 H21 119.2
C16 C21 H21 119.2
C23 C22 C27 118.96(16)
C23 C22 N4 121.17(16)
C27 C22 N4 119.85(16)
C24 C23 C22 120.17(18)
C24 C23 H23 119.9
C22 C23 H23 119.9
C23 C24 C25 121.20(19)
C23 C24 H24 119.4
C25 C24 H24 119.4
C26 C25 C24 118.25(19)
C26 C25 C28 119.3(2)
C24 C25 C28 122.4(2)
C27 C26 C25 121.59(19)
C27 C26 H26 119.2
C25 C26 H26 119.2
C26 C27 C22 119.80(18)
C26 C27 H27 120.1
C22 C27 H27 120.1
O2 C28 C25 124.2(3)
O2 C28 H28 117.9
C25 C28 H28 117.9
C34 C29 C30 118.93(17)
C34 C29 N4 120.57(16)
C30 C29 N4 120.49(16)
C31 C30 C29 120.22(18)
C31 C30 H30 119.9
C29 C30 H30 119.9
C30 C31 C32 120.92(18)
C30 C31 H31 119.5
C32 C31 H31 119.5
C33 C32 C31 118.40(18)
C33 C32 C35 119.8(2)
C31 C32 C35 121.8(2)
C34 C33 C32 121.64(19)
C34 C33 H33 119.2
C32 C33 H33 119.2
C33 C34 C29 119.87(18)
C33 C34 H34 120.1
C29 C34 H34 120.1
O1 C35 C32 126.6(3)
O1 C35 H35 116.7
C32 C35 H35 116.7
C5 N1 C1 117.21(19)
C6 N2 C10 117.55(14)
C11 N3 C15 117.11(18)
C29 N4 C22 121.96(14)
C29 N4 C19 119.92(14)
C22 N4 C19 118.10(14)

loop_
_geom_bond_atom_site_label_1
_geom_bond_atom_site_label_2
_geom_bond_distance
C1 N1 1.338(2)
C1 C2 1.385(3)
C1 C6 1.493(2)
C2 C3 1.379(3)
C2 H2 0.9300
C3 C4 1.372(3)
C3 H3 0.9300
C4 C5 1.362(3)
C4 H4 0.9300
C5 N1 1.337(3)
C5 H5 0.9300
C6 N2 1.343(2)
C6 C7 1.386(2)
C7 C8 1.389(2)
C7 H7 0.9300
C8 C9 1.384(2)
C8 C16 1.486(2)
C9 C10 1.391(2)
C9 H9 0.9300
C10 N2 1.350(2)
C10 C11 1.483(2)
C11 N3 1.335(2)
C11 C12 1.383(2)
C12 C13 1.369(3)
C12 H12 0.9300
C13 C14 1.366(3)
C13 H13 0.9300
C14 C15 1.364(3)
C14 H14 0.9300
C15 N3 1.340(3)
C15 H15 0.9300
C16 C17 1.388(2)
C16 C21 1.389(2)
C17 C18 1.383(2)
C17 H17 0.9300
C18 C19 1.384(2)
C18 H18 0.9300
C19 C20 1.381(2)
C19 N4 1.432(2)
C20 C21 1.381(2)
C20 H20 0.9300
C21 H21 0.9300
C22 C23 1.389(2)
C22 C27 1.391(2)
C22 N4 1.412(2)
C23 C24 1.373(3)
C23 H23 0.9300
C24 C25 1.383(3)
C24 H24 0.9300
C25 C26 1.378(3)
C25 C28 1.460(3)
C26 C27 1.374(3)
C26 H26 0.9300
C27 H27 0.9300
C28 O2 1.197(3)
C28 H28 0.9300
C29 C34 1.391(2)
C29 C30 1.392(2)
C29 N4 1.411(2)
C30 C31 1.373(3)
C30 H30 0.9300
C31 C32 1.388(3)
C31 H31 0.9300
C32 C33 1.375(3)
C32 C35 1.461(3)
C33 C34 1.373(3)
C33 H33 0.9300
C34 H34 0.9300
C35 O1 1.186(3)
C35 H35 0.9300

loop_
_geom_hbond_atom_site_label_D
_geom_hbond_atom_site_label_H
_geom_hbond_atom_site_label_A
_geom_hbond_site_symmetry_A
_geom_hbond_distance_DH
_geom_hbond_distance_HA
_geom_hbond_distance_DA
_geom_hbond_angle_DHA
C27 H27 O1 8_665 0.93 2.46 3.339(3) 158

loop_
_cod_related_entry_id
_cod_related_entry_database
_cod_related_entry_code
1 ChemSpider 30657674
